data_4333848
loop_
_publ_author_name
'Li-Li Liang'
'Xin-Long Ni'
'Yi Zhao'
'Kai Chen'
'Xin Xiao'
'Yun-Qian Zhang'
'Carl Redshaw'
'Qian-Jiang Zhu'
'Sai-Feng Xue'
'Zhu Tao'

_publ_section_title
;
 Construction of Cucurbit[7]uril Based Tubular Nanochannels Incorporating
 Associated [CdCl4]2- and Lanthanide Ions
;
_journal_name_full 'Inorganic Chemistry'
_journal_page_first 1909
_journal_page_last 1915
_journal_paper_doi 10.1021/ic302145j
_journal_volume 52
_journal_year 2013
_chemical_formula_moiety 'C42 H42 N28 O24 Er2, CdCl4, 4Cl, 44(H2 O)'
_chemical_formula_sum 'C42 H150 Cd Cl8 Er2 N28 O68'
_chemical_formula_weight 2866.42
_chemical_name_systematic
;
 ?
;
_space_group_IT_number 2
_symmetry_cell_setting triclinic
_symmetry_space_group_name_Hall '-P 1'
_symmetry_space_group_name_H-M 'P -1'
_atom_sites_solution_hydrogens geom
_atom_sites_solution_primary direct
_atom_sites_solution_secondary difmap
_audit_creation_method SHELXL-97
_cell_angle_alpha 114.087(5)
_cell_angle_beta 97.216(4)
_cell_angle_gamma 111.397(5)
_cell_formula_units_Z 2
_cell_length_a 17.079(2)
_cell_length_b 17.256(2)
_cell_length_c 20.330(3)
_cell_measurement_temperature 223(2)
_cell_volume 4820.0(11)
_computing_structure_refinement 'SHELXL-97 (Sheldrick, 1997)'
_diffrn_ambient_temperature 223(2)
_diffrn_measured_fraction_theta_full 0.983
_diffrn_measured_fraction_theta_max 0.983
_diffrn_measurement_device_type 'Bruker CCD Area Detector'
_diffrn_measurement_method '\f and \w scan'
_diffrn_radiation_monochromator graphite
_diffrn_radiation_source 'fine-focus sealed tube'
_diffrn_radiation_type MoK\a
_diffrn_radiation_wavelength 0.71073
_diffrn_reflns_av_R_equivalents 0.0775
_diffrn_reflns_av_sigmaI/netI 0.0884
_diffrn_reflns_limit_h_max 19
_diffrn_reflns_limit_h_min -20
_diffrn_reflns_limit_k_max 20
_diffrn_reflns_limit_k_min -19
_diffrn_reflns_limit_l_max 23
_diffrn_reflns_limit_l_min -24
_diffrn_reflns_number 48216
_diffrn_reflns_theta_full 25.05
_diffrn_reflns_theta_max 25.05
_diffrn_reflns_theta_min 1.35
_exptl_absorpt_coefficient_mu 2.296
_exptl_absorpt_correction_T_max 0.7545
_exptl_absorpt_correction_T_min 0.6962
_exptl_absorpt_correction_type multi-scan
_exptl_absorpt_process_details 'SADABS (Bruker, 2008)'
_exptl_crystal_colour colorless
_exptl_crystal_density_diffrn 1.975
_exptl_crystal_description block
_exptl_crystal_F_000 2924
_exptl_crystal_size_max 0.17
_exptl_crystal_size_mid 0.14
_exptl_crystal_size_min 0.13
_platon_squeeze_details
;
;
_refine_diff_density_max 5.164
_refine_diff_density_min -3.496
_refine_diff_density_rms 0.386
_refine_ls_extinction_method none
_refine_ls_goodness_of_fit_ref 1.285
_refine_ls_hydrogen_treatment constr
_refine_ls_matrix_type full
_refine_ls_number_parameters 910
_refine_ls_number_reflns 16790
_refine_ls_number_restraints 65
_refine_ls_restrained_S_all 1.283
_refine_ls_R_factor_all 0.1320
_refine_ls_R_factor_gt 0.1191
_refine_ls_shift/su_max 0.001
_refine_ls_shift/su_mean 0.000
_refine_ls_structure_factor_coef Fsqd
_refine_ls_weighting_details 'calc w=1/[\s^2^(Fo^2^)+(0.2000P)^2^+0.0000P] where P=(Fo^2^+2Fc^2^)/3'
_refine_ls_weighting_scheme calc
_refine_ls_wR_factor_gt 0.3092
_refine_ls_wR_factor_ref 0.3255
_reflns_number_gt 12935
_reflns_number_total 16790
_reflns_threshold_expression >2sigma(I)
_cod_data_source_file ic302145j_si_001_18.cif
_cod_data_source_block p11
_cod_original_cell_volume 4820.1(12)
_cod_database_code 4333848

loop_
_symmetry_equiv_pos_as_xyz
'x, y, z'
'-x, -y, -z'

loop_
_atom_site_label
_atom_site_type_symbol
_atom_site_fract_x
_atom_site_fract_y
_atom_site_fract_z
_atom_site_U_iso_or_equiv
_atom_site_adp_type
_atom_site_occupancy
_atom_site_symmetry_multiplicity
_atom_site_calc_flag
_atom_site_refinement_flags
Cl5 Cl 0.4418(5) 0.0698(5) 1.1578(4) 0.100(2) Uani 1 1 d .
Cl6 Cl 0.8410(2) 0.6321(3) 1.6004(2) 0.0463(9) Uani 1 1 d .
Cl7 Cl 0.6179(6) 0.0757(6) 1.3977(6) 0.137(4) Uani 1 1 d .
Cl8 Cl 0.4277(4) -0.5886(3) 1.1097(3) 0.0657(13) Uani 1 1 d .
O1W O 0.3426(6) 0.0797(7) 1.4706(5) 0.0314(15) Uani 1 1 d .
O2W O 0.4331(6) 0.1755(7) 1.0247(5) 0.0314(15) Uani 1 1 d .
O3W O 0.2734(7) -0.0782(7) 0.9073(5) 0.036(2) Uani 1 1 d .
O4W O 0.2687(6) 0.1999(6) 1.0210(5) 0.0256(19) Uani 1 1 d .
O5W O 0.0983(6) -0.2000(7) 1.3650(5) 0.037(2) Uani 1 1 d .
O6W O 0.2861(7) -0.1750(7) 1.3867(5) 0.037(2) Uani 1 1 d .
O7W O 0.1410(6) 0.0140(7) 0.9198(5) 0.038(2) Uani 1 1 d .
O8W O 0.3538(6) -0.0506(8) 1.3343(5) 0.033(2) Uani 1 1 d .
O9W O 0.3969(6) 0.0537(7) 0.8756(5) 0.035(2) Uani 1 1 d .
O10W O 0.1329(7) -0.0084(9) 1.4147(7) 0.048(3) Uani 1 1 d .
Er1 Er 0.29328(3) 0.07315(4) 0.93799(3) 0.0172(2) Uani 1 1 d .
Er2 Er 0.23228(3) -0.07199(4) 1.38164(3) 0.0193(2) Uani 1 1 d .
Cd1 Cd 0.14693(6) 0.34238(7) 0.88531(6) 0.0370(3) Uani 1 1 d .
Cl1 Cl 0.0813(2) 0.2459(3) 0.7466(2) 0.0462(9) Uani 1 1 d .
Cl2 Cl 0.0633(2) 0.4308(3) 0.9305(3) 0.0529(11) Uani 1 1 d .
Cl3 Cl 0.1273(2) 0.2442(3) 0.9484(2) 0.0470(9) Uani 1 1 d .
Cl4 Cl 0.3060(2) 0.4430(3) 0.9165(2) 0.0498(10) Uani 1 1 d .
C1 C 0.2554(7) 0.0654(7) 1.0988(6) 0.015(2) Uani 1 1 d U
C2 C 0.1500(8) 0.0250(8) 1.1584(7) 0.022(2) Uani 1 1 d U
H2 H 0.0903 0.0206 1.1442 0.026 Uiso 1 1 calc R
C3 C 0.2232(7) 0.1296(8) 1.2113(6) 0.016(2) Uani 1 1 d .
H3 H 0.1982 0.1754 1.2230 0.020 Uiso 1 1 calc R
C4 C 0.2157(7) 0.0415(8) 1.2742(7) 0.020(2) Uani 1 1 d U
C5 C 0.3520(8) 0.2358(8) 1.1881(6) 0.022(3) Uani 1 1 d .
H5A H 0.3309 0.2838 1.2076 0.026 Uiso 1 1 calc R
H5B H 0.3665 0.2341 1.1426 0.026 Uiso 1 1 calc R
C6 C 0.3176(8) 0.2148(9) 1.3516(7) 0.026(3) Uani 1 1 d .
H6A H 0.2998 0.2646 1.3576 0.032 Uiso 1 1 calc R
H6B H 0.3094 0.2009 1.3931 0.032 Uiso 1 1 calc R
C7 C 0.5078(8) 0.2651(9) 1.2310(7) 0.026(3) Uani 1 1 d .
C8 C 0.4463(7) 0.3153(8) 1.3257(6) 0.019(2) Uani 1 1 d U
H8 H 0.4288 0.3672 1.3393 0.022 Uiso 1 1 calc R
C9 C 0.5488(8) 0.3522(9) 1.3628(7) 0.028(3) Uani 1 1 d .
H9 H 0.5813 0.4229 1.3905 0.034 Uiso 1 1 calc R
C10 C 0.4726(8) 0.2573(8) 1.4109(7) 0.025(3) Uani 1 1 d .
C11 C 0.6700(7) 0.3513(9) 1.3020(7) 0.0229(12) Uani 1 1 d .
H11A H 0.6732 0.3361 1.2508 0.027 Uiso 1 1 calc R
H11B H 0.6984 0.4211 1.3334 0.027 Uiso 1 1 calc R
C12 C 0.6331(8) 0.3509(9) 1.4740(7) 0.022(3) Uani 1 1 d .
H12A H 0.6156 0.3332 1.5120 0.027 Uiso 1 1 calc R
H12B H 0.6635 0.4208 1.4988 0.027 Uiso 1 1 calc R
C13 C 0.7534(9) 0.2601(9) 1.2929(7) 0.028(3) Uani 1 1 d .
C14 C 0.7579(7) 0.3542(8) 1.4146(7) 0.020(2) Uani 1 1 d U
H14 H 0.7875 0.4249 1.4425 0.024 Uiso 1 1 calc R
C15 C 0.8235(8) 0.3149(8) 1.4202(7) 0.021(3) Uani 1 1 d .
H15 H 0.8856 0.3661 1.4469 0.026 Uiso 1 1 calc R
C16 C 0.7168(7) 0.2680(9) 1.4779(7) 0.028(3) Uani 1 1 d .
C17 C 0.8664(8) 0.2116(8) 1.3153(7) 0.021(3) Uani 1 1 d .
H17A H 0.9281 0.2601 1.3454 0.026 Uiso 1 1 calc R
H17B H 0.8593 0.1945 1.2619 0.026 Uiso 1 1 calc R
C18 C 0.8489(7) 0.2357(8) 1.4959(6) 0.016(2) Uani 1 1 d .
H18A H 0.9114 0.2828 1.5139 0.019 Uiso 1 1 calc R
H18B H 0.8328 0.2351 1.5404 0.019 Uiso 1 1 calc R
C19 C 0.8210(7) 0.0412(8) 1.2591(6) 0.0154(16) Uani 1 1 d .
C20 C 0.8875(7) 0.1280(8) 1.3896(6) 0.018(2) Uani 1 1 d .
H20 H 0.9515 0.1738 1.4138 0.022 Uiso 1 1 calc R
C21 C 0.8712(7) 0.0236(8) 1.3615(6) 0.015(2) Uani 1 1 d .
H21 H 0.9269 0.0197 1.3748 0.018 Uiso 1 1 calc R
C22 C 0.7981(7) 0.0606(8) 1.4492(6) 0.0154(16) Uani 1 1 d .
C23 C 0.8226(5) -0.1127(5) 1.2255(6) 0.0229(12) Uani 1 1 d DU
H23A H 0.8669 -0.1264 1.2476 0.027 Uiso 1 1 calc R
H23B H 0.8330 -0.1112 1.1796 0.027 Uiso 1 1 calc R
C24 C 0.7743(8) -0.1039(8) 1.3883(7) 0.0229(12) Uani 1 1 d .
H24A H 0.7563 -0.1031 1.4324 0.027 Uiso 1 1 calc R
H24B H 0.8215 -0.1234 1.3870 0.027 Uiso 1 1 calc R
C25 C 0.6639(8) -0.2196(8) 1.1416(7) 0.022(3) Uani 1 1 d .
C26 C 0.7045(7) -0.2355(8) 1.2489(7) 0.020(2) Uani 1 1 d .
H26 H 0.7412 -0.2667 1.2554 0.023 Uiso 1 1 calc R
C27 C 0.6069(8) -0.3095(8) 1.2009(6) 0.018(2) Uani 1 1 d .
H27 H 0.5964 -0.3761 1.1836 0.022 Uiso 1 1 calc R
C28 C 0.6130(7) -0.2044(8) 1.3221(6) 0.016(2) Uani 1 1 d .
C29 C 0.5155(7) -0.3541(9) 1.0696(6) 0.022(3) Uani 1 1 d .
H29A H 0.5030 -0.4203 1.0541 0.027 Uiso 1 1 calc R
H29B H 0.5301 -0.3415 1.0287 0.027 Uiso 1 1 calc R
C30 C 0.4666(7) -0.3433(8) 1.2418(7) 0.018(2) Uani 1 1 d .
H30A H 0.4580 -0.4091 1.2210 0.022 Uiso 1 1 calc R
H30B H 0.4573 -0.3243 1.2915 0.022 Uiso 1 1 calc R
C31 C 0.3964(7) -0.3169(10) 1.0373(7) 0.026(3) Uani 1 1 d .
C32 C 0.3772(7) -0.3925(8) 1.1092(6) 0.016(2) Uani 1 1 d .
H32 H 0.3690 -0.4587 1.0897 0.020 Uiso 1 1 calc R
C33 C 0.2900(8) -0.3913(7) 1.0812(6) 0.018(2) Uani 1 1 d .
H33 H 0.2413 -0.4566 1.0465 0.022 Uiso 1 1 calc R
C34 C 0.3394(8) -0.3190(10) 1.2157(7) 0.028(3) Uani 1 1 d .
C35 C 0.2441(7) -0.3383(8) 0.9886(6) 0.018(2) Uani 1 1 d .
H35A H 0.1975 -0.4044 0.9562 0.022 Uiso 1 1 calc R
H35B H 0.2713 -0.3166 0.9557 0.022 Uiso 1 1 calc R
C36 C 0.1867(7) -0.3500(9) 1.1540(7) 0.020(2) Uani 1 1 d .
H36A H 0.1412 -0.4155 1.1175 0.024 Uiso 1 1 calc R
H36B H 0.1833 -0.3373 1.2048 0.024 Uiso 1 1 calc R
C37 C 0.2150(8) -0.2014(8) 1.0180(6) 0.018(2) Uani 1 1 d .
C38 C 0.1348(7) -0.3045(8) 1.0578(6) 0.019(2) Uani 1 1 d .
H38 H 0.0882 -0.3712 1.0236 0.023 Uiso 1 1 calc R
C39 C 0.0981(7) -0.2321(8) 1.0687(7) 0.018(2) Uani 1 1 d .
H39 H 0.0346 -0.2639 1.0381 0.022 Uiso 1 1 calc R
C40 C 0.1499(7) -0.2171(8) 1.1870(6) 0.019(2) Uani 1 1 d .
C41 C 0.1368(8) -0.1055(9) 1.0291(7) 0.0254(19) Uani 1 1 d .
H41A H 0.0725 -0.1278 1.0137 0.030 Uiso 1 1 calc R
H41B H 0.1565 -0.1043 0.9861 0.030 Uiso 1 1 calc R
C42 C 0.0813(6) -0.1126(5) 1.1847(7) 0.0254(19) Uani 1 1 d DU
H42A H 0.0274 -0.1264 1.1491 0.030 Uiso 1 1 calc R
H42B H 0.0686 -0.1112 1.2307 0.030 Uiso 1 1 calc R
N1 N 0.1794(6) -0.0091(7) 1.0927(5) 0.020(2) Uani 1 1 d .
N2 N 0.2816(6) 0.1426(6) 1.1675(5) 0.018(2) Uani 1 1 d .
N3 N 0.1569(5) -0.0175(5) 1.2044(5) 0.0140(13) Uani 1 1 d D
N4 N 0.2588(6) 0.1274(6) 1.2783(5) 0.0140(13) Uani 1 1 d .
N5 N 0.4336(6) 0.2639(7) 1.2468(6) 0.022(2) Uani 1 1 d .
N6 N 0.5769(6) 0.3124(8) 1.2980(6) 0.028(2) Uani 1 1 d .
N7 N 0.4076(6) 0.2499(7) 1.3581(5) 0.023(2) Uani 1 1 d .
N8 N 0.5547(7) 0.3150(8) 1.4132(5) 0.028(2) Uani 1 1 d .
N9 N 0.7170(7) 0.3155(7) 1.3327(6) 0.027(2) Uani 1 1 d .
N10 N 0.8081(7) 0.2530(7) 1.3396(5) 0.023(2) Uani 1 1 d .
N11 N 0.6947(6) 0.3145(7) 1.4484(5) 0.022(2) Uani 1 1 d .
N12 N 0.7941(7) 0.2652(8) 1.4604(6) 0.026(2) Uani 1 1 d .
N13 N 0.8503(6) 0.1271(7) 1.3228(5) 0.018(2) Uani 1 1 d .
N14 N 0.8329(6) -0.0174(6) 1.2817(5) 0.0222(13) Uani 1 1 d DU
N15 N 0.8387(6) 0.1414(7) 1.4444(5) 0.017(2) Uani 1 1 d .
N16 N 0.8107(6) -0.0083(7) 1.4000(5) 0.017(2) Uani 1 1 d U
N17 N 0.7313(5) -0.1898(6) 1.2047(5) 0.018(2) Uani 1 1 d D
N18 N 0.5918(6) -0.2907(7) 1.1381(6) 0.023(2) Uani 1 1 d .
N19 N 0.6996(6) -0.1751(7) 1.3207(5) 0.017(2) Uani 1 1 d .
N20 N 0.5589(6) -0.2805(7) 1.2530(5) 0.017(2) Uani 1 1 d .
N21 N 0.4346(6) -0.3438(7) 1.0786(5) 0.018(2) Uani 1 1 d .
N22 N 0.3116(6) -0.3355(7) 1.0428(5) 0.019(2) Uani 1 1 d .
N23 N 0.4020(6) -0.3412(7) 1.1929(5) 0.019(2) Uani 1 1 d .
N24 N 0.2719(6) -0.3436(7) 1.1519(6) 0.022(2) Uani 1 1 d .
N25 N 0.2037(6) -0.2780(7) 1.0268(6) 0.022(2) Uani 1 1 d .
N26 N 0.1540(6) -0.1713(7) 1.0439(6) 0.022(2) Uani 1 1 d .
N27 N 0.1671(6) -0.2859(7) 1.1367(5) 0.021(2) Uani 1 1 d .
N28 N 0.1113(6) -0.1883(6) 1.1484(5) 0.020(2) Uani 1 1 d D
O1 O 0.2920(5) 0.0573(6) 1.0497(4) 0.0203(17) Uani 1 1 d .
O2 O 0.5166(6) 0.2313(8) 1.1674(5) 0.039(2) Uani 1 1 d .
O3 O 0.7341(7) 0.2210(7) 1.2225(5) 0.041(2) Uani 1 1 d .
O4 O 0.7868(6) 0.0199(5) 1.1930(5) 0.0214(18) Uani 1 1 d .
O5 O 0.6704(5) -0.1900(6) 1.0974(5) 0.0222(18) Uani 1 1 d .
O6 O 0.4256(6) -0.2785(7) 0.9999(6) 0.034(2) Uani 1 1 d .
O7 O 0.2677(6) -0.1647(6) 0.9922(5) 0.029(2) Uani 1 1 d .
O8 O 0.2318(5) 0.0220(6) 1.3236(5) 0.0232(18) Uani 1 1 d .
O9 O 0.4568(7) 0.2189(8) 1.4502(5) 0.041(2) Uani 1 1 d .
O10 O 0.6857(6) 0.2346(8) 1.5162(6) 0.041(3) Uani 1 1 d .
O11 O 0.7566(5) 0.0554(6) 1.4946(4) 0.0206(17) Uani 1 1 d .
O12 O 0.5903(6) -0.1694(6) 1.3763(5) 0.031(2) Uani 1 1 d .
O13 O 0.3357(6) -0.2845(7) 1.2808(5) 0.032(2) Uani 1 1 d .
O14 O 0.1673(6) -0.1893(6) 1.2545(5) 0.028(2) Uani 1 1 d .

loop_
_atom_site_aniso_label
_atom_site_aniso_U_11
_atom_site_aniso_U_22
_atom_site_aniso_U_33
_atom_site_aniso_U_23
_atom_site_aniso_U_13
_atom_site_aniso_U_12
Cl5 0.126(5) 0.089(4) 0.112(5) 0.048(4) 0.049(4) 0.072(4)
Cl6 0.0371(18) 0.0399(19) 0.052(2) 0.0135(17) 0.0152(16) 0.0184(16)
Cl7 0.146(7) 0.089(5) 0.183(9) 0.049(6) 0.100(7) 0.066(5)
Cl8 0.091(3) 0.044(2) 0.062(3) 0.020(2) 0.028(3) 0.037(2)
O1W 0.040(3) 0.041(4) 0.016(3) 0.021(3) 0.013(3) 0.012(3)
O2W 0.040(3) 0.041(4) 0.016(3) 0.021(3) 0.013(3) 0.012(3)
O3W 0.083(7) 0.035(5) 0.018(5) 0.019(4) 0.030(5) 0.042(5)
O4W 0.040(5) 0.030(5) 0.017(4) 0.011(4) 0.013(4) 0.024(4)
O5W 0.028(5) 0.049(6) 0.034(5) 0.028(5) 0.015(4) 0.009(4)
O6W 0.066(6) 0.054(6) 0.037(6) 0.035(5) 0.041(5) 0.052(5)
O7W 0.027(5) 0.055(6) 0.031(5) 0.020(5) 0.016(4) 0.018(4)
O8W 0.038(5) 0.064(6) 0.030(5) 0.037(5) 0.027(4) 0.034(5)
O9W 0.032(5) 0.054(6) 0.031(5) 0.021(5) 0.024(4) 0.027(5)
O10W 0.053(6) 0.083(8) 0.060(7) 0.055(7) 0.042(6) 0.054(6)
Er1 0.0236(3) 0.0237(3) 0.0126(3) 0.0121(2) 0.0107(2) 0.0138(2)
Er2 0.0250(3) 0.0293(3) 0.0143(3) 0.0153(3) 0.0118(2) 0.0158(2)
Cd1 0.0306(5) 0.0288(5) 0.0440(6) 0.0104(5) 0.0131(4) 0.0145(4)
Cl1 0.0411(19) 0.052(2) 0.044(2) 0.0221(18) 0.0032(16) 0.0259(17)
Cl2 0.0359(19) 0.0375(19) 0.077(3) 0.018(2) 0.0284(19) 0.0167(16)
Cl3 0.0398(19) 0.055(2) 0.048(2) 0.0267(19) 0.0045(16) 0.0252(17)
Cl4 0.0308(17) 0.041(2) 0.055(2) 0.0094(18) 0.0176(16) 0.0094(15)
C1 0.015(2) 0.015(2) 0.014(2) 0.0078(14) 0.0046(12) 0.0066(13)
C2 0.022(3) 0.022(3) 0.022(3) 0.0104(15) 0.0074(13) 0.0104(14)
C3 0.025(6) 0.016(5) 0.016(6) 0.007(5) 0.011(4) 0.016(5)
C4 0.020(3) 0.021(3) 0.020(3) 0.0099(15) 0.0078(13) 0.0094(14)
C5 0.030(6) 0.016(5) 0.010(6) 0.006(5) -0.006(5) 0.005(5)
C6 0.035(7) 0.022(6) 0.013(6) 0.007(5) 0.007(5) 0.006(5)
C7 0.037(7) 0.025(6) 0.021(7) 0.014(5) 0.009(5) 0.018(5)
C8 0.018(2) 0.019(2) 0.018(2) 0.0086(14) 0.0062(12) 0.0079(14)
C9 0.033(7) 0.019(6) 0.016(6) 0.000(5) 0.000(5) 0.007(5)
C10 0.037(7) 0.018(6) 0.017(6) 0.010(5) 0.012(5) 0.004(5)
C11 0.0232(14) 0.0228(14) 0.0231(14) 0.0117(9) 0.0077(9) 0.0105(9)
C12 0.025(6) 0.036(7) 0.020(6) 0.016(5) 0.010(5) 0.025(5)
C13 0.046(8) 0.022(6) 0.012(6) 0.006(5) 0.008(5) 0.015(6)
C14 0.021(3) 0.020(3) 0.020(3) 0.0107(15) 0.0065(13) 0.0086(14)
C15 0.041(7) 0.022(6) 0.026(7) 0.019(5) 0.021(5) 0.026(5)
C16 0.015(5) 0.037(7) 0.031(7) 0.017(6) 0.009(5) 0.011(5)
C17 0.031(6) 0.017(5) 0.024(6) 0.014(5) 0.016(5) 0.012(5)
C18 0.022(5) 0.018(5) 0.020(6) 0.011(5) 0.012(4) 0.017(4)
C19 0.014(4) 0.023(4) 0.018(4) 0.015(3) 0.009(3) 0.010(3)
C20 0.014(5) 0.024(6) 0.016(6) 0.011(5) 0.007(4) 0.007(4)
C21 0.012(5) 0.022(6) 0.023(6) 0.018(5) 0.007(4) 0.011(4)
C22 0.014(4) 0.023(4) 0.018(4) 0.015(3) 0.009(3) 0.010(3)
C23 0.0232(14) 0.0228(14) 0.0231(14) 0.0117(9) 0.0077(9) 0.0105(9)
C24 0.0232(14) 0.0228(14) 0.0231(14) 0.0117(9) 0.0077(9) 0.0105(9)
C25 0.028(6) 0.021(6) 0.021(6) 0.010(5) 0.013(5) 0.012(5)
C26 0.025(6) 0.012(5) 0.022(6) 0.005(5) 0.008(5) 0.010(4)
C27 0.033(6) 0.021(6) 0.018(6) 0.016(5) 0.015(5) 0.020(5)
C28 0.016(5) 0.025(6) 0.012(6) 0.011(5) 0.007(4) 0.010(4)
C29 0.013(5) 0.036(7) 0.004(5) -0.001(5) 0.002(4) 0.012(5)
C30 0.013(5) 0.027(6) 0.023(6) 0.014(5) 0.013(4) 0.013(5)
C31 0.014(5) 0.043(7) 0.018(6) 0.009(6) 0.011(5) 0.015(5)
C32 0.026(6) 0.020(5) 0.007(5) 0.008(4) 0.007(4) 0.014(5)
C33 0.033(6) 0.009(5) 0.010(5) 0.004(4) 0.006(4) 0.009(4)
C34 0.035(7) 0.043(8) 0.018(6) 0.020(6) 0.022(5) 0.021(6)
C35 0.023(6) 0.013(5) 0.019(6) 0.002(4) 0.003(4) 0.016(4)
C36 0.019(5) 0.034(6) 0.027(6) 0.028(6) 0.015(5) 0.015(5)
C37 0.030(6) 0.029(6) 0.013(6) 0.016(5) 0.012(5) 0.023(5)
C38 0.026(6) 0.014(5) 0.008(5) 0.002(4) 0.003(4) 0.005(4)
C39 0.021(5) 0.018(5) 0.022(6) 0.012(5) 0.010(5) 0.012(5)
C40 0.016(5) 0.017(5) 0.018(6) 0.006(5) 0.003(4) 0.003(4)
C41 0.025(2) 0.026(2) 0.025(2) 0.0110(13) 0.0093(11) 0.0120(12)
C42 0.025(2) 0.026(2) 0.025(2) 0.0110(13) 0.0093(11) 0.0120(12)
N1 0.026(5) 0.029(5) 0.013(5) 0.011(4) 0.014(4) 0.018(4)
N2 0.028(5) 0.016(5) 0.008(4) 0.009(4) 0.006(4) 0.004(4)
N3 0.015(3) 0.012(3) 0.011(3) 0.002(2) 0.002(2) 0.007(2)
N4 0.015(3) 0.012(3) 0.011(3) 0.002(2) 0.002(2) 0.007(2)
N5 0.015(5) 0.030(5) 0.020(5) 0.012(4) 0.002(4) 0.010(4)
N6 0.024(5) 0.044(6) 0.025(6) 0.026(5) 0.007(4) 0.015(5)
N7 0.027(5) 0.028(5) 0.013(5) 0.013(4) 0.005(4) 0.010(4)
N8 0.034(6) 0.037(6) 0.010(5) 0.014(5) 0.002(4) 0.013(5)
N9 0.029(5) 0.021(5) 0.030(6) 0.013(5) 0.005(4) 0.011(4)
N10 0.038(6) 0.025(5) 0.013(5) 0.010(4) 0.009(4) 0.020(4)
N11 0.027(5) 0.030(5) 0.008(5) 0.007(4) 0.007(4) 0.014(4)
N12 0.036(6) 0.034(6) 0.023(6) 0.014(5) 0.020(5) 0.026(5)
N13 0.033(5) 0.020(5) 0.013(5) 0.012(4) 0.016(4) 0.018(4)
N14 0.0227(14) 0.0225(14) 0.0223(14) 0.0118(9) 0.0075(9) 0.0105(9)
N15 0.023(5) 0.019(5) 0.020(5) 0.011(4) 0.014(4) 0.017(4)
N16 0.018(2) 0.017(2) 0.017(2) 0.0095(13) 0.0051(12) 0.0076(12)
N17 0.024(5) 0.018(5) 0.007(4) 0.007(4) 0.001(4) 0.005(4)
N18 0.018(5) 0.033(6) 0.017(5) 0.012(4) 0.004(4) 0.011(4)
N19 0.019(4) 0.027(5) 0.007(4) 0.010(4) 0.003(4) 0.010(4)
N20 0.020(5) 0.026(5) 0.016(5) 0.013(4) 0.013(4) 0.016(4)
N21 0.022(5) 0.031(5) 0.016(5) 0.015(4) 0.012(4) 0.021(4)
N22 0.020(5) 0.024(5) 0.018(5) 0.009(4) 0.014(4) 0.014(4)
N23 0.029(5) 0.024(5) 0.003(4) 0.004(4) 0.004(4) 0.012(4)
N24 0.030(5) 0.039(6) 0.021(5) 0.023(5) 0.019(4) 0.027(5)
N25 0.028(5) 0.034(6) 0.029(6) 0.025(5) 0.017(4) 0.024(5)
N26 0.025(5) 0.022(5) 0.027(6) 0.014(4) 0.012(4) 0.014(4)
N27 0.024(5) 0.023(5) 0.013(5) 0.008(4) 0.009(4) 0.008(4)
N28 0.030(5) 0.016(5) 0.023(5) 0.015(4) 0.012(4) 0.012(4)
O1 0.024(4) 0.027(4) 0.019(4) 0.015(4) 0.011(3) 0.015(3)
O2 0.048(6) 0.061(7) 0.016(5) 0.017(5) 0.017(4) 0.032(5)
O3 0.063(7) 0.045(6) 0.020(5) 0.013(4) 0.019(5) 0.031(5)
O4 0.042(5) 0.019(4) 0.017(4) 0.015(3) 0.015(4) 0.019(4)
O5 0.024(4) 0.028(4) 0.019(4) 0.018(4) 0.005(3) 0.010(3)
O6 0.036(5) 0.042(5) 0.046(6) 0.036(5) 0.026(4) 0.019(4)
O7 0.037(5) 0.036(5) 0.039(5) 0.031(4) 0.023(4) 0.025(4)
O8 0.031(4) 0.022(4) 0.022(4) 0.014(4) 0.009(3) 0.013(4)
O9 0.044(6) 0.058(6) 0.028(5) 0.028(5) 0.011(4) 0.024(5)
O10 0.044(5) 0.080(8) 0.039(6) 0.049(6) 0.032(5) 0.041(5)
O11 0.023(4) 0.030(4) 0.018(4) 0.015(4) 0.013(3) 0.016(3)
O12 0.030(5) 0.037(5) 0.015(4) 0.009(4) 0.003(4) 0.009(4)
O13 0.040(5) 0.049(6) 0.013(4) 0.013(4) 0.011(4) 0.031(4)
O14 0.046(5) 0.030(5) 0.020(5) 0.017(4) 0.016(4) 0.024(4)

loop_
_atom_type_symbol
_atom_type_description
_atom_type_scat_dispersion_real
_atom_type_scat_dispersion_imag
_atom_type_scat_source
C C 0.0033 0.0016 'International Tables Vol C Tables 4.2.6.8 and 6.1.1.4'
H H 0.0000 0.0000 'International Tables Vol C Tables 4.2.6.8 and 6.1.1.4'
N N 0.0061 0.0033 'International Tables Vol C Tables 4.2.6.8 and 6.1.1.4'
O O 0.0106 0.0060 'International Tables Vol C Tables 4.2.6.8 and 6.1.1.4'
Er Er -0.2586 4.9576 'International Tables Vol C Tables 4.2.6.8 and 6.1.1.4'
Cd Cd -0.8075 1.2024 'International Tables Vol C Tables 4.2.6.8 and 6.1.1.4'
Cl Cl 0.1484 0.1585 'International Tables Vol C Tables 4.2.6.8 and 6.1.1.4'

loop_
_geom_angle_atom_site_label_1
_geom_angle_atom_site_label_2
_geom_angle_atom_site_label_3
_geom_angle
_geom_angle_site_symmetry_1
_geom_angle_site_symmetry_3
O2W Er1 O3W 105.9(4) . .
O2W Er1 O5 81.7(3) . 2_657
O3W Er1 O5 146.2(3) . 2_657
O2W Er1 O7W 145.5(3) . .
O3W Er1 O7W 86.8(4) . .
O5 Er1 O7W 105.7(3) 2_657 .
O2W Er1 O9W 71.6(3) . .
O3W Er1 O9W 75.4(4) . .
O5 Er1 O9W 76.0(3) 2_657 .
O7W Er1 O9W 142.7(3) . .
O2W Er1 O4 143.6(3) . 2_657
O3W Er1 O4 75.6(3) . 2_657
O5 Er1 O4 79.4(3) 2_657 2_657
O7W Er1 O4 70.2(3) . 2_657
O9W Er1 O4 73.8(3) . 2_657
O2W Er1 O4W 79.4(3) . .
O3W Er1 O4W 142.8(3) . .
O5 Er1 O4W 70.5(3) 2_657 .
O7W Er1 O4W 72.0(3) . .
O9W Er1 O4W 138.3(3) . .
O4 Er1 O4W 121.9(3) 2_657 .
O2W Er1 O1 73.0(3) . .
O3W Er1 O1 72.1(3) . .
O5 Er1 O1 140.0(3) 2_657 .
O7W Er1 O1 81.0(3) . .
O9W Er1 O1 122.1(3) . .
O4 Er1 O1 137.4(3) 2_657 .
O4W Er1 O1 74.7(3) . .
O6W Er2 O1W 105.4(4) . .
O6W Er2 O14 81.4(3) . .
O1W Er2 O14 146.9(3) . .
O6W Er2 O10W 146.0(3) . .
O1W Er2 O10W 85.2(4) . .
O14 Er2 O10W 107.3(4) . .
O6W Er2 O8 142.8(3) . .
O1W Er2 O8 75.9(3) . .
O14 Er2 O8 79.5(3) . .
O10W Er2 O8 70.8(3) . .
O6W Er2 O8W 71.4(3) . .
O1W Er2 O8W 75.1(3) . .
O14 Er2 O8W 76.8(3) . .
O10W Er2 O8W 142.2(4) . .
O8 Er2 O8W 73.3(3) . .
O6W Er2 O11 74.5(3) . 2_658
O1W Er2 O11 71.6(3) . 2_658
O14 Er2 O11 140.0(3) . 2_658
O10W Er2 O11 78.8(3) . 2_658
O8 Er2 O11 136.8(3) . 2_658
O8W Er2 O11 122.8(3) . 2_658
O6W Er2 O5W 80.0(4) . .
O1W Er2 O5W 142.7(3) . .
O14 Er2 O5W 70.0(3) . .
O10W Er2 O5W 73.0(4) . .
O8 Er2 O5W 121.9(3) . .
O8W Er2 O5W 138.7(4) . .
O11 Er2 O5W 74.7(3) 2_658 .
Cl2 Cd1 Cl1 107.20(15) . .
Cl2 Cd1 Cl4 114.61(14) . .
Cl1 Cd1 Cl4 108.25(14) . .
Cl2 Cd1 Cl3 104.57(15) . .
Cl1 Cd1 Cl3 112.72(14) . .
Cl4 Cd1 Cl3 109.56(15) . .
O1 C1 N2 127.7(10) . .
O1 C1 N1 124.0(10) . .
N2 C1 N1 108.2(9) . .
N3 C2 N1 113.1(10) . .
N3 C2 C3 101.6(9) . .
N1 C2 C3 104.1(9) . .
N3 C2 H2 112.4 . .
N1 C2 H2 112.4 . .
C3 C2 H2 112.4 . .
N2 C3 N4 115.5(9) . .
N2 C3 C2 102.9(8) . .
N4 C3 C2 102.7(9) . .
N2 C3 H3 111.7 . .
N4 C3 H3 111.7 . .
C2 C3 H3 111.7 . .
O8 C4 N3 127.4(11) . .
O8 C4 N4 125.9(11) . .
N3 C4 N4 106.7(10) . .
N2 C5 N5 111.8(9) . .
N2 C5 H5A 109.3 . .
N5 C5 H5A 109.3 . .
N2 C5 H5B 109.3 . .
N5 C5 H5B 109.3 . .
H5A C5 H5B 107.9 . .
N7 C6 N4 113.8(10) . .
N7 C6 H6A 108.8 . .
N4 C6 H6A 108.8 . .
N7 C6 H6B 108.8 . .
N4 C6 H6B 108.8 . .
H6A C6 H6B 107.7 . .
O2 C7 N5 127.4(12) . .
O2 C7 N6 123.2(12) . .
N5 C7 N6 109.4(10) . .
N5 C8 N7 112.6(9) . .
N5 C8 C9 102.2(9) . .
N7 C8 C9 99.8(9) . .
N5 C8 H8 113.6 . .
N7 C8 H8 113.6 . .
C9 C8 H8 113.6 . .
N8 C9 N6 113.6(11) . .
N8 C9 C8 106.0(10) . .
N6 C9 C8 103.4(9) . .
N8 C9 H9 111.1 . .
N6 C9 H9 111.1 . .
C8 C9 H9 111.1 . .
O9 C10 N8 127.1(13) . .
O9 C10 N7 123.3(11) . .
N8 C10 N7 109.6(10) . .
N9 C11 N6 112.8(10) . .
N9 C11 H11A 109.0 . .
N6 C11 H11A 109.0 . .
N9 C11 H11B 109.0 . .
N6 C11 H11B 109.0 . .
H11A C11 H11B 107.8 . .
N8 C12 N11 113.0(10) . .
N8 C12 H12A 109.0 . .
N11 C12 H12A 109.0 . .
N8 C12 H12B 109.0 . .
N11 C12 H12B 109.0 . .
H12A C12 H12B 107.8 . .
O3 C13 N10 126.2(13) . .
O3 C13 N9 123.2(13) . .
N10 C13 N9 110.6(10) . .
N11 C14 N9 112.3(9) . .
N11 C14 C15 103.4(9) . .
N9 C14 C15 105.7(10) . .
N11 C14 H14 111.7 . .
N9 C14 H14 111.7 . .
C15 C14 H14 111.7 . .
N12 C15 N10 114.4(10) . .
N12 C15 C14 103.3(9) . .
N10 C15 C14 101.5(10) . .
N12 C15 H15 112.3 . .
N10 C15 H15 112.3 . .
C14 C15 H15 112.3 . .
O10 C16 N11 131.7(12) . .
O10 C16 N12 121.7(12) . .
N11 C16 N12 106.5(11) . .
N10 C17 N13 114.1(9) . .
N10 C17 H17A 108.7 . .
N13 C17 H17A 108.7 . .
N10 C17 H17B 108.7 . .
N13 C17 H17B 108.7 . .
H17A C17 H17B 107.6 . .
N15 C18 N12 113.0(9) . .
N15 C18 H18A 109.0 . .
N12 C18 H18A 109.0 . .
N15 C18 H18B 109.0 . .
N12 C18 H18B 109.0 . .
H18A C18 H18B 107.8 . .
O4 C19 N14 126.1(10) . .
O4 C19 N13 126.9(11) . .
N14 C19 N13 107.0(9) . .
N13 C20 N15 114.3(9) . .
N13 C20 C21 104.1(9) . .
N15 C20 C21 102.5(9) . .
N13 C20 H20 111.8 . .
N15 C20 H20 111.8 . .
C21 C20 H20 111.8 . .
N14 C21 N16 115.4(9) . .
N14 C21 C20 101.0(8) . .
N16 C21 C20 102.7(9) . .
N14 C21 H21 112.3 . .
N16 C21 H21 112.3 . .
C20 C21 H21 112.3 . .
O11 C22 N16 126.5(10) . .
O11 C22 N15 123.6(10) . .
N16 C22 N15 109.9(9) . .
N14 C23 N17 110.5(7) . .
N14 C23 H23A 109.6 . .
N17 C23 H23A 109.6 . .
N14 C23 H23B 109.6 . .
N17 C23 H23B 109.6 . .
H23A C23 H23B 108.1 . .
N16 C24 N19 116.2(10) . .
N16 C24 H24A 108.2 . .
N19 C24 H24A 108.2 . .
N16 C24 H24B 108.2 . .
N19 C24 H24B 108.2 . .
H24A C24 H24B 107.4 . .
O5 C25 N18 127.7(11) . .
O5 C25 N17 125.8(10) . .
N18 C25 N17 106.5(10) . .
N17 C26 N19 114.5(9) . .
N17 C26 C27 102.6(9) . .
N19 C26 C27 104.3(9) . .
N17 C26 H26 111.6 . .
N19 C26 H26 111.6 . .
C27 C26 H26 111.6 . .
N18 C27 N20 112.4(9) . .
N18 C27 C26 103.0(9) . .
N20 C27 C26 102.6(9) . .
N18 C27 H27 112.7 . .
N20 C27 H27 112.7 . .
C26 C27 H27 112.7 . .
O12 C28 N20 126.2(10) . .
O12 C28 N19 125.7(10) . .
N20 C28 N19 108.0(9) . .
N18 C29 N21 113.4(9) . .
N18 C29 H29A 108.9 . .
N21 C29 H29A 108.9 . .
N18 C29 H29B 108.9 . .
N21 C29 H29B 108.9 . .
H29A C29 H29B 107.7 . .
N23 C30 N20 114.0(9) . .
N23 C30 H30A 108.8 . .
N20 C30 H30A 108.8 . .
N23 C30 H30B 108.8 . .
N20 C30 H30B 108.8 . .
H30A C30 H30B 107.7 . .
O6 C31 N21 130.1(11) . .
O6 C31 N22 121.0(12) . .
N21 C31 N22 108.8(11) . .
N21 C32 N23 114.7(9) . .
N21 C32 C33 102.8(9) . .
N23 C32 C33 104.4(9) . .
N21 C32 H32 111.5 . .
N23 C32 H32 111.5 . .
C33 C32 H32 111.5 . .
N22 C33 N24 113.3(9) . .
N22 C33 C32 104.2(9) . .
N24 C33 C32 103.7(9) . .
N22 C33 H33 111.7 . .
N24 C33 H33 111.7 . .
C32 C33 H33 111.7 . .
O13 C34 N23 127.9(12) . .
O13 C34 N24 122.3(11) . .
N23 C34 N24 109.8(10) . .
N22 C35 N25 112.2(9) . .
N22 C35 H35A 109.2 . .
N25 C35 H35A 109.2 . .
N22 C35 H35B 109.2 . .
N25 C35 H35B 109.2 . .
H35A C35 H35B 107.9 . .
N27 C36 N24 114.0(9) . .
N27 C36 H36A 108.7 . .
N24 C36 H36A 108.7 . .
N27 C36 H36B 108.7 . .
N24 C36 H36B 108.7 . .
H36A C36 H36B 107.6 . .
O7 C37 N25 127.2(11) . .
O7 C37 N26 125.1(11) . .
N25 C37 N26 107.7(9) . .
N25 C38 N27 113.8(9) . .
N25 C38 C39 104.2(9) . .
N27 C38 C39 102.7(9) . .
N25 C38 H38 111.8 . .
N27 C38 H38 111.8 . .
C39 C38 H38 111.8 . .
N28 C39 N26 115.2(9) . .
N28 C39 C38 102.0(9) . .
N26 C39 C38 103.0(9) . .
N28 C39 H39 112.0 . .
N26 C39 H39 112.0 . .
C38 C39 H39 112.0 . .
O14 C40 N28 127.1(11) . .
O14 C40 N27 125.2(11) . .
N28 C40 N27 107.8(10) . .
N26 C41 N1 114.5(10) . .
N26 C41 H41A 108.6 . .
N1 C41 H41A 108.6 . .
N26 C41 H41B 108.6 . .
N1 C41 H41B 108.6 . .
H41A C41 H41B 107.6 . .
N3 C42 N28 106.9(7) . .
N3 C42 H42A 110.3 . .
N28 C42 H42A 110.3 . .
N3 C42 H42B 110.3 . .
N28 C42 H42B 110.3 . .
H42A C42 H42B 108.6 . .
C1 N1 C41 123.8(9) . .
C1 N1 C2 110.4(9) . .
C41 N1 C2 125.7(9) . .
C1 N2 C3 114.1(9) . .
C1 N2 C5 121.9(9) . .
C3 N2 C5 122.8(9) . .
C4 N3 C2 115.6(9) . .
C4 N3 C42 121.5(9) . .
C2 N3 C42 119.6(9) . .
C4 N4 C3 113.2(9) . .
C4 N4 C6 121.6(10) . .
C3 N4 C6 123.0(9) . .
C7 N5 C8 114.1(9) . .
C7 N5 C5 122.6(10) . .
C8 N5 C5 121.2(10) . .
C7 N6 C9 110.7(10) . .
C7 N6 C11 122.7(10) . .
C9 N6 C11 121.9(10) . .
C10 N7 C6 125.4(10) . .
C10 N7 C8 111.7(9) . .
C6 N7 C8 119.7(10) . .
C10 N8 C9 112.4(10) . .
C10 N8 C12 120.8(10) . .
C9 N8 C12 124.9(11) . .
C13 N9 C11 124.1(11) . .
C13 N9 C14 108.7(10) . .
C11 N9 C14 124.7(10) . .
C13 N10 C17 122.5(10) . .
C13 N10 C15 113.1(10) . .
C17 N10 C15 122.0(10) . .
C16 N11 C12 118.6(10) . .
C16 N11 C14 114.0(10) . .
C12 N11 C14 123.5(10) . .
C15 N12 C16 112.6(10) . .
C15 N12 C18 123.0(10) . .
C16 N12 C18 122.7(10) . .
C19 N13 C20 112.4(9) . .
C19 N13 C17 119.3(9) . .
C20 N13 C17 125.2(10) . .
C19 N14 C21 115.3(9) . .
C19 N14 C23 121.2(10) . .
C21 N14 C23 122.5(9) . .
C22 N15 C18 125.9(9) . .
C22 N15 C20 111.4(9) . .
C18 N15 C20 121.7(9) . .
C22 N16 C24 124.3(10) . .
C22 N16 C21 113.1(9) . .
C24 N16 C21 122.4(9) . .
C25 N17 C26 114.2(8) . .
C25 N17 C23 121.3(9) . .
C26 N17 C23 124.4(9) . .
C25 N18 C29 121.2(10) . .
C25 N18 C27 113.6(10) . .
C29 N18 C27 123.8(10) . .
C28 N19 C24 121.9(9) . .
C28 N19 C26 111.9(9) . .
C24 N19 C26 125.3(9) . .
C28 N20 C27 113.2(9) . .
C28 N20 C30 121.0(9) . .
C27 N20 C30 123.1(9) . .
C31 N21 C32 113.9(9) . .
C31 N21 C29 120.8(9) . .
C32 N21 C29 121.6(10) . .
C31 N22 C33 109.5(10) . .
C31 N22 C35 121.7(10) . .
C33 N22 C35 123.0(9) . .
C34 N23 C30 121.4(9) . .
C34 N23 C32 111.8(10) . .
C30 N23 C32 123.6(9) . .
C34 N24 C36 123.5(9) . .
C34 N24 C33 110.1(9) . .
C36 N24 C33 123.5(10) . .
C37 N25 C38 113.2(9) . .
C37 N25 C35 119.6(9) . .
C38 N25 C35 125.3(10) . .
C37 N26 C41 121.6(10) . .
C37 N26 C39 111.8(9) . .
C41 N26 C39 124.9(10) . .
C40 N27 C36 122.7(10) . .
C40 N27 C38 111.0(10) . .
C36 N27 C38 123.4(10) . .
C40 N28 C39 116.4(9) . .
C40 N28 C42 123.2(10) . .
C39 N28 C42 120.3(9) . .
C1 O1 Er1 142.6(8) . .
C19 O4 Er1 160.3(7) . 2_657
C25 O5 Er1 155.1(8) . 2_657
C4 O8 Er2 159.2(8) . .
C22 O11 Er2 144.8(7) . 2_658
C40 O14 Er2 153.5(8) . .

loop_
_geom_bond_atom_site_label_1
_geom_bond_atom_site_label_2
_geom_bond_distance
_geom_bond_site_symmetry_2
O1W Er2 2.314(9) .
O2W Er1 2.292(9) .
O3W Er1 2.301(9) .
O4W Er1 2.376(8) .
O5W Er2 2.395(8) .
O6W Er2 2.309(9) .
O7W Er1 2.336(9) .
O8W Er2 2.366(8) .
O9W Er1 2.346(8) .
O10W Er2 2.362(10) .
Er1 O5 2.314(8) 2_657
Er1 O4 2.352(8) 2_657
Er1 O1 2.398(8) .
Er2 O14 2.320(9) .
Er2 O8 2.365(8) .
Er2 O11 2.388(8) 2_658
Cd1 Cl2 2.447(4) .
Cd1 Cl1 2.448(4) .
Cd1 Cl4 2.454(4) .
Cd1 Cl3 2.469(4) .
C1 O1 1.230(13) .
C1 N2 1.347(14) .
C1 N1 1.402(14) .
C2 N3 1.422(15) .
C2 N1 1.457(14) .
C2 C3 1.552(15) .
C2 H2 0.9900 .
C3 N2 1.436(14) .
C3 N4 1.442(15) .
C3 H3 0.9900 .
C4 O8 1.213(15) .
C4 N3 1.332(14) .
C4 N4 1.354(15) .
C5 N2 1.457(14) .
C5 N5 1.489(14) .
C5 H5A 0.9800 .
C5 H5B 0.9800 .
C6 N7 1.396(16) .
C6 N4 1.479(14) .
C6 H6A 0.9800 .
C6 H6B 0.9800 .
C7 O2 1.237(15) .
C7 N5 1.342(16) .
C7 N6 1.379(16) .
C8 N5 1.420(15) .
C8 N7 1.523(15) .
C8 C9 1.582(16) .
C8 H8 0.9900 .
C9 N8 1.424(17) .
C9 N6 1.448(16) .
C9 H9 0.9900 .
C10 O9 1.228(15) .
C10 N8 1.373(16) .
C10 N7 1.374(16) .
C11 N9 1.402(16) .
C11 N6 1.460(15) .
C11 H11A 0.9800 .
C11 H11B 0.9800 .
C12 N8 1.436(15) .
C12 N11 1.458(15) .
C12 H12A 0.9800 .
C12 H12B 0.9800 .
C13 O3 1.243(15) .
C13 N10 1.321(16) .
C13 N9 1.371(17) .
C14 N11 1.463(14) .
C14 N9 1.472(16) .
C14 C15 1.521(16) .
C14 H14 0.9900 .
C15 N12 1.420(16) .
C15 N10 1.467(15) .
C15 H15 0.9900 .
C16 O10 1.209(16) .
C16 N11 1.305(17) .
C16 N12 1.423(15) .
C17 N10 1.449(15) .
C17 N13 1.459(15) .
C17 H17A 0.9800 .
C17 H17B 0.9800 .
C18 N15 1.460(14) .
C18 N12 1.461(15) .
C18 H18A 0.9800 .
C18 H18B 0.9800 .
C19 O4 1.235(14) .
C19 N14 1.336(15) .
C19 N13 1.361(15) .
C20 N13 1.417(15) .
C20 N15 1.468(13) .
C20 C21 1.550(16) .
C20 H20 0.9900 .
C21 N14 1.422(15) .
C21 N16 1.457(13) .
C21 H21 0.9900 .
C22 O11 1.244(13) .
C22 N16 1.314(15) .
C22 N15 1.363(14) .
C23 N14 1.498(2) .
C23 N17 1.498(2) .
C23 H23A 0.9800 .
C23 H23B 0.9800 .
C24 N16 1.435(15) .
C24 N19 1.436(14) .
C24 H24A 0.9800 .
C24 H24B 0.9800 .
C25 O5 1.200(15) .
C25 N18 1.353(15) .
C25 N17 1.376(15) .
C26 N17 1.434(15) .
C26 N19 1.442(14) .
C26 C27 1.544(16) .
C26 H26 0.9900 .
C27 N18 1.457(15) .
C27 N20 1.459(14) .
C27 H27 0.9900 .
C28 O12 1.210(14) .
C28 N20 1.355(14) .
C28 N19 1.385(14) .
C29 N18 1.447(14) .
C29 N21 1.481(14) .
C29 H29A 0.9800 .
C29 H29B 0.9800 .
C30 N23 1.411(14) .
C30 N20 1.474(13) .
C30 H30A 0.9800 .
C30 H30B 0.9800 .
C31 O6 1.236(15) .
C31 N21 1.322(16) .
C31 N22 1.394(14) .
C32 N21 1.426(14) .
C32 N23 1.476(14) .
C32 C33 1.537(16) .
C32 H32 0.9900 .
C33 N22 1.448(15) .
C33 N24 1.474(14) .
C33 H33 0.9900 .
C34 O13 1.231(14) .
C34 N23 1.335(16) .
C34 N24 1.417(16) .
C35 N22 1.466(14) .
C35 N25 1.469(14) .
C35 H35A 0.9800 .
C35 H35B 0.9800 .
C36 N27 1.420(15) .
C36 N24 1.426(14) .
C36 H36A 0.9800 .
C36 H36B 0.9800 .
C37 O7 1.209(14) .
C37 N25 1.354(15) .
C37 N26 1.392(15) .
C38 N25 1.422(14) .
C38 N27 1.485(14) .
C38 C39 1.544(16) .
C38 H38 0.9900 .
C39 N28 1.426(15) .
C39 N26 1.443(15) .
C39 H39 0.9900 .
C40 O14 1.208(14) .
C40 N28 1.313(15) .
C40 N27 1.372(15) .
C41 N26 1.403(16) .
C41 N1 1.447(15) .
C41 H41A 0.9800 .
C41 H41B 0.9800 .
C42 N3 1.519(2) .
C42 N28 1.519(2) .
C42 H42A 0.9800 .
C42 H42B 0.9800 .
O4 Er1 2.352(8) 2_657
O5 Er1 2.314(8) 2_657
O11 Er2 2.388(8) 2_658

loop_
_platon_squeeze_void_nr
_platon_squeeze_void_average_x
_platon_squeeze_void_average_y
_platon_squeeze_void_average_z
_platon_squeeze_void_volume
_platon_squeeze_void_count_electrons
_platon_squeeze_void_content
1 -0.011 -0.018 -0.020 1489 750 ' '
2 0.462 0.913 0.219 75 39 ' '
3 0.538 0.087 0.781 75 35 ' '
4 0.500 1.000 1.000 54 22 ' '
5 0.395 0.905 0.749 6 2 ' '
6 0.500 1.000 0.500 65 34 ' '
7 0.605 0.095 0.251 6 2 ' '
